data_1539506
loop_
_publ_author_name
'Vlasse, M.'
'Viala, J.C.'

_publ_section_title
;
 The boron-silicon solid solution: a structural study of the Si B36
 composition
;
_journal_name_full 'Journal of Solid State Chemistry'
_journal_page_first 181
_journal_page_last 188
_journal_volume 37
_journal_year 1981
_chemical_formula_sum 'B305.51 Si8.443'
_space_group_IT_number 166
_symmetry_space_group_name_Hall '-R 3 2"'
_symmetry_space_group_name_H-M 'R -3 m :H'
_cell_angle_alpha 90
_cell_angle_beta 90
_cell_angle_gamma 120
_cell_formula_units_Z 1
_cell_length_a 11.01
_cell_length_b 11.01
_cell_length_c 23.9
_cell_volume 2509.014
_citation_journal_id_ASTM JSSCBI
_cod_data_source_file Vlasse_JSSCBI_1981_1329.cif
_cod_data_source_block B305.51Si8.443
_cod_original_cell_volume 2509.015
_cod_database_code 1539506

loop_
_symmetry_equiv_pos_as_xyz
x,y,z
-y,x-y,z
-x+y,-x,z
y,x,-z
-x,-x+y,-z
x-y,-y,-z
-x,-y,-z
y,-x+y,-z
x-y,x,-z
-y,-x,z
x,x-y,z
-x+y,y,z
x+2/3,y+1/3,z+1/3
-y+2/3,x-y+1/3,z+1/3
-x+y+2/3,-x+1/3,z+1/3
y+2/3,x+1/3,-z+1/3
-x+2/3,-x+y+1/3,-z+1/3
x-y+2/3,-y+1/3,-z+1/3
-x+2/3,-y+1/3,-z+1/3
y+2/3,-x+y+1/3,-z+1/3
x-y+2/3,x+1/3,-z+1/3
-y+2/3,-x+1/3,z+1/3
x+2/3,x-y+1/3,z+1/3
-x+y+2/3,y+1/3,z+1/3
x+1/3,y+2/3,z+2/3
-y+1/3,x-y+2/3,z+2/3
-x+y+1/3,-x+2/3,z+2/3
y+1/3,x+2/3,-z+2/3
-x+1/3,-x+y+2/3,-z+2/3
x-y+1/3,-y+2/3,-z+2/3
-x+1/3,-y+2/3,-z+2/3
y+1/3,-x+y+2/3,-z+2/3
x-y+1/3,x+2/3,-z+2/3
-y+1/3,-x+2/3,z+2/3
x+1/3,x-y+2/3,z+2/3
-x+y+1/3,y+2/3,z+2/3

loop_
_atom_site_label
_atom_site_type_symbol
_atom_site_fract_x
_atom_site_fract_y
_atom_site_fract_z
_atom_site_occupancy
_atom_site_U_iso_or_equiv
B5 B 0.0544 0.1088 0.9441 1 0.0
B13 B 0.0585 0.117 0.5538 0.739 0.0
B4 B 0.2354 0.2514 0.3469 1 0.0
B12 B 0.0896 0.1792 0.3986 1 0.0
B10 B 0.1023 0.2046 0.6981 1 0.0
B3 B 0.2611 0.2171 0.4196 1 0.0
Si2 Si 0.1091 0.2182 0.1001 0.0484 0.0
B8 B 0.1697 0.3394 0.0279 1 0.0
B9 B 0.1299 0.2598 0.7658 1 0.0
B11 B 0.0567 0.1134 0.3269 1 0.0
Si1 Si 0 0 0.133 0.464 0.0
B2 B 0.3182 0.2954 0.1286 1 0.0
B1 B 0.1709 0.1757 0.1771 0.867 0.0
B14 B 0 0 0.3857 1 0.0
B7 B 0.1106 0.2212 0.8875 1 0.0
Si3 Si 0.1709 0.1757 0.1771 0.133 0.0
B15 B 0 0 0.5 1 0.0
B6 B 0.086 0.172 0.0135 1 0.0
